data_2100764
loop_
_publ_author_name
'Ianelli, S.'
'Nardelli, M.'
'Belletti, D.'
'Jamart-Gregoire, B.'
'Mouaddib, A.'
'Caub\`ere, P.'

_publ_section_title
;
 Synthesis and structure of new bronchospasmolytic agents. I
;
_journal_issue 2
_journal_name_full 'Acta Crystallographica Section B'
_journal_page_first 178
_journal_page_last 185
_journal_paper_doi 10.1107/S0108768191011771
_journal_volume 48
_journal_year 1992
_chemical_formula_moiety 'C15 H19 N1 O2'
_chemical_formula_sum 'C15 H19 N O2'
_chemical_formula_weight 245.3
_space_group_crystal_system triclinic
_space_group_IT_number 2
_space_group_name_Hall '-P 1'
_space_group_name_H-M_alt 'P -1'
_cell_angle_alpha 95.14(10)
_cell_angle_beta 108.49(12)
_cell_angle_gamma 114.69(5)
_cell_formula_units_Z 4
_cell_length_a 10.360(5)
_cell_length_b 12.169(5)
_cell_length_c 12.488(4)
_cell_volume 1310.8(19)
_diffrn_radiation_type Cu
_diffrn_radiation_wavelength 1.54056
_exptl_absorpt_coefficient_mu 0.618
_exptl_crystal_density_diffrn 1.243
_exptl_crystal_F_000 528
_cod_data_source_file ge0284.cif
_cod_data_source_block ge0284a
_cod_depositor_comments
;
 Updating space group information and adding the symmetry operation list.

 Antanas Vaitkus,
 2018-06-14
;
_cod_original_cell_volume 1311(2)
_cod_original_formula_sum 'C15 H19 N1 O2'
_cod_database_code 2100764

loop_
_space_group_symop_id
_space_group_symop_operation_xyz
1 x,y,z
2 -x,-y,-z

loop_
_atom_site_label
_atom_site_fract_x
_atom_site_fract_y
_atom_site_fract_z
_atom_site_U_iso_or_equiv
N1A .8764(4) .2625(3) .1959(3) .0449(16)
O1A .7211(4) .3426(3) .0368(3) .0534(16)
O2A .8828(5) .2255(4) .4196(3) .080(2)
C1A .8075(5) .2936(4) -.1156(3) .047(2)
C2A .9074(5) .3844(4) -.1522(4) .057(2)
C3A .8867(6) .3505(5) -.2678(4) .068(3)
C4A .7757(6) .2316(6) -.3415(4) .073(3)
C5A .6773(6) .1401(5) -.3033(4) .066(3)
C6A .6976(5) .1771(4) -.1884(3) .051(2)
C7A .6391(5) .1300(4) -.0950(3) .049(2)
C8A .7690(4) .2641(3) -.0102(3) .0429(19)
C9A .8886(5) .2422(4) .0824(3) .0440(19)
C10A .8594(5) .1103(4) .0276(4) .053(2)
C11A .6856(5) .0341(4) -.0487(4) .053(2)
C12A 1.0209(5) .2952(5) .2952(4) .064(3)
C13A 1.0073(7) .3285(5) .4084(4) .082(3)
C14A .7419(6) .1963(5) .3257(4) .072(3)
C15A .7479(5) .1589(4) .2088(3) .052(2)
N1B .2674(4) .2936(3) -.2878(3) .0462(16)
O1B .2415(3) .5005(3) -.2816(3) .0528(16)
O2B .1101(4) .0725(3) -.2232(3) .0720(18)
C1B .4586(5) .6161(4) -.3377(3) .045(2)
C2B .4334(5) .6469(4) -.4440(4) .057(3)
C3B .5571(7) .7624(5) -.4401(5) .070(3)
C4B .6871(6) .8315(4) -.3416(5) .073(3)
C5B .7102(5) .7981(4) -.2357(5) .064(3)
C6B .5894(5) .6993(4) -.2374(4) .051(2)
C7B .5355(5) .6020(4) -.1607(3) .051(2)
C8B .3856(4) .5184(3) -.2785(3) .0429(19)
C9B .3886(4) .3948(3) -.3106(3) .0430(19)
C10B .5576(5) .4250(4) -.2426(4) .054(2)
C11B .6206(5) .5256(4) -.1290(4) .058(2)
C12B .2202(5) .1691(4) -.3568(4) .058(2)
C13B .0787(6) .0732(4) -.3433(4) .069(3)
C14B .1574(6) .1938(4) -.1553(4) .064(3)
C15B .3011(5) .2924(4) -.1641(3) .052(2)
H1OA .763(5) .353(4) .109(4) ?
H1 1.0082(5) .3072(4) .1031(3) ?
H2 .6406(5) .1379(4) .1395(3) ?
H3 .7649(5) .0774(4) .2046(3) ?
H4 .9950(5) .4749(4) -.0946(4) ?
H5 .5170(5) .0874(4) -.1130(3) ?
H6 .7661(6) .2101(6) -.4304(4) ?
H7 .8910(5) .0664(4) .0954(4) ?
H8 .9261(5) .1173(4) -.0254(4) ?
H9 .5923(6) .0479(5) -.3590(4) ?
H10 .6218(5) -.0099(4) .0028(4) ?
H11 .6649(5) -.0366(4) -.1200(4) ?
H12 1.0433(5) .2163(5) .2931(4) ?
H13 1.1153(5) .3740(5) .2883(4) ?
H14 .6474(6) .1198(5) .3350(4) ?
H15 .7237(6) .2772(5) .3289(4) ?
H16 .9584(6) .4181(5) -.3023(4) ?
H17 .9860(7) .4079(5) .4108(4) ?
H18 1.1138(7) .3519(5) .4800(4) ?
H10B .186(5) .425(4) -.290(4) ?
H19 .3949(5) .2706(4) -.1316(3) ?
H20 .3330(5) .3829(4) -.1133(3) ?
H21 .8144(5) .8533(4) -.1585(5) ?
H22 .0453(6) -.0182(4) -.3932(4) ?
H23 -.0146(6) .0956(4) -.3759(4) ?
H24 .1935(5) .1692(4) -.4476(4) ?
H25 .3132(5) .1461(4) -.3259(4) ?
H26 .0650(6) .2173(4) -.1868(4) ?
H27 .1814(6) .1918(4) -.0650(4) ?
H28 .5466(7) .7957(5) -.5182(5) ?
H29 .7764(6) .9163(4) -.3459(5) ?
H30 .3599(4) .3595(3) -.4020(3) ?
H31 .6254(5) .4600(4) -.2940(4) ?
H32 .5618(5) .3420(4) -.2224(4) ?
H33 .7437(5) .5839(4) -.1007(4) ?
H34 .5961(5) .4828(4) -.0608(4) ?
H35 .5499(5) .6896(4) -.1175(3) ?
H36 .3310(5) .5897(4) -.5220(4) ?

loop_
_geom_bond_atom_site_label_1
_geom_bond_atom_site_label_2
_geom_bond_distance
N1A C9A 1.471(6)
N1A C12A 1.474(6)
N1A C15A 1.470(5)
O1A C8A 1.408(7)
O2A C13A 1.431(7)
O2A C14A 1.427(7)
C1A C2A 1.391(7)
C1A C6A 1.377(5)
C1A C8A 1.523(7)
C2A C3A 1.387(8)
C3A C4A 1.401(7)
C4A C5A 1.401(8)
C5A C6A 1.386(7)
C6A C7A 1.527(7)
C7A C8A 1.596(5)
C7A C11A 1.531(7)
C8A C9A 1.538(6)
C9A C10A 1.549(7)
C10A C11A 1.539(6)
C12A C13A 1.502(8)
C14A C15A 1.517(7)
N1B C9B 1.473(5)
N1B C12B 1.469(6)
N1B C15B 1.474(5)
O1B C8B 1.403(6)
O2B C13B 1.433(6)
O2B C14B 1.429(6)
C1B C2B 1.387(7)
C1B C6B 1.407(5)
C1B C8B 1.514(6)
C2B C3B 1.437(7)
C3B C4B 1.360(7)
C4B C5B 1.396(9)
C5B C6B 1.317(6)
C6B C7B 1.618(7)
C7B C8B 1.604(5)
C7B C11B 1.526(8)
C8B C9B 1.538(7)
C9B C10B 1.544(6)
C10B C11B 1.540(7)
C12B C13B 1.517(7)
C14B C15B 1.518(7)
